data_1577175
loop_
_publ_author_name
'Paikar, Arpan'
'Thai, Phong'
'Figgins, Matthew T.'
'Mandal, Bodhisattwa'
'Lekas, Matthew'
'Reibenspies, Joseph'
'Trieste, Gerard Van'
'Powers, David Charles'

_publ_section_title
;
 Synthesis, Characterization, and Imidogen Photochemistry of a Hydrazoic
 Acid Adduct of Rh2
;
_journal_name_full 'Chemical Science'
_journal_paper_doi 10.1039/D6SC02258H
_journal_year 2026
_chemical_formula_moiety 'C46 H54 N4.6 O8 Rh2, 0.41(N2), 2(C H Cl3)'
_chemical_formula_sum 'C48 H56 Cl6 N5.42 O8 Rh2'
_chemical_formula_weight 1255.38
_space_group_crystal_system triclinic
_space_group_IT_number 2
_space_group_name_Hall '-P 1'
_space_group_name_H-M_alt 'P -1'
_atom_sites_solution_hydrogens geom
_audit_creation_date 2026-02-05
_audit_creation_method
;
Olex2 1.5
(compiled 2025.07.13 svn.rb7424aed for OlexSys, GUI svn.r7314)
;
_audit_update_record
;
2026-02-12 deposited with the CCDC.	2026-04-28 downloaded from the CCDC.
;
_cell_angle_alpha 99.241(4)
_cell_angle_beta 93.779(4)
_cell_angle_gamma 104.961(4)
_cell_formula_units_Z 1
_cell_length_a 9.8820(4)
_cell_length_b 10.9681(6)
_cell_length_c 13.0253(5)
_cell_measurement_reflns_used 10600
_cell_measurement_temperature 100.00(10)
_cell_measurement_theta_max 77.9850
_cell_measurement_theta_min 3.4440
_cell_volume 1337.65(11)
_computing_cell_refinement 'CrysAlisPro 1.171.43.142a (Rigaku OD, 2024)'
_computing_data_collection 'CrysAlisPro system (CCD 43.142a 64-bit (release 17-10-2024))'
_computing_data_reduction 'CrysAlisPro 1.171.43.142a (Rigaku OD, 2024)'
_computing_molecular_graphics 'Olex2 1.5 (Dolomanov et al., 2009)'
_computing_publication_material 'Olex2 1.5 (Dolomanov et al., 2009)'
_computing_structure_refinement 'SHELXL 2018/3 (Sheldrick, 2015)'
_computing_structure_solution 'SHELXT 2018/2 (Sheldrick, 2018)'
_diffrn_ambient_environment N~2~
_diffrn_ambient_temperature 100.00(10)
_diffrn_detector 'Hybrid Pixel Array Detector'
_diffrn_detector_area_resol_mean 10.0000
_diffrn_detector_type HyPix
_diffrn_measured_fraction_theta_full 0.998
_diffrn_measured_fraction_theta_max 0.963
_diffrn_measurement_details
;
List of Runs (angles in degrees, time in seconds):

  # Type    Start    End  Width  t~exp~   \w     \q     \k     \f   Frames
#--------------------------------------------------------------------------
  1  \w    -91.00 -17.00   0.50    0.80    --  -47.19 132.00 -33.00  148
  2  \w   -118.00 -69.00   0.50    0.80    --  -47.19-132.00-102.00   98
  3  \w   -119.00 -65.00   0.50    0.80    --  -47.19-138.00  81.00  108
  4  \w    -96.00 -20.00   0.50    0.80    --  -47.19 138.00 142.00  152
  5  \w     42.00 102.00   0.50    0.80    --   47.19-138.00  81.00  120
  6  \w     38.00  98.00   0.50    0.80    --   47.19-132.00-102.00  120
  7  \w   -162.00 -69.00   0.50    3.22    --  -91.75-132.00-102.00  186
  8  \w   -158.00 -65.00   0.50    3.22    --  -91.75-138.00  81.00  186
  9  \w    -91.00 -21.00   0.50    3.22    --  -91.75 132.00 -33.00  140
 10  \w     42.00 121.00   0.50    3.22    --  113.25-138.00  81.00  158
 11  \w     91.00 178.00   0.50    3.22    --  113.25 132.00 -33.00  174
 12  \w     43.00 117.00   0.50    3.22    --  113.25-132.00-102.00  148
 13  \w     87.00 175.00   0.50    3.22    --  113.25 138.00 142.00  176
 14  \w   -120.00 -35.00   0.50    0.80    --  -47.19 -38.00 120.00  170
 15  \w    -39.00  26.00   0.50    0.80    --  -47.19  38.00 -60.00  130
 16  \w    -39.00  26.00   0.50    0.80    --  -47.19  38.00  90.00  130
 17  \w    -12.00  28.00   0.50    0.80    --  -47.19  19.00-120.00   80
 18  \w    -27.00  12.00   0.50    0.80    --   47.19 -19.00 -90.00   78
 19  \w    -27.00  12.00   0.50    0.80    --   47.19 -19.00   0.00   78
 20  \w    -49.00 -20.00   0.50    3.22    --  -91.75  45.00 120.00   58
 21  \w    -49.00 -20.00   0.50    3.22    --  -91.75  45.00 -60.00   58
 22  \w   -165.00 -79.00   0.50    3.22    --  -91.75 -35.00 125.52  172
 23  \w   -165.00 -79.00   0.50    3.22    --  -91.75 -35.00 125.52  172
 24  \w    101.00 178.00   0.50    3.22    --  113.25  45.00-120.00  154
 25  \w     42.00 106.00   0.50    3.22    --  113.25 -95.00 -90.00  128
 26  \w     42.00 106.00   0.50    3.22    --  113.25 -95.00 -90.00  128
 27  \w     42.00  75.00   0.50    3.22    --  113.25 -61.00 -30.00   66
 28  \w    100.00 176.00   0.50    3.22    --  113.25  15.00  30.00  152
 29  \w     42.00 106.00   0.50    3.22    --  113.25 -95.00 120.00  128
 30  \w    101.00 178.00   0.50    3.22    --  113.25  45.00-120.00  154
 31  \w     42.00  75.00   0.50    3.22    --  113.25 -61.00 -60.00   66
 32  \w    101.00 154.00   0.50    3.22    --  113.25  15.00 150.00  106
 33  \w     50.00 106.00   0.50    3.22    --  113.25 -95.00  90.00  112
 34  \w     59.00 102.00   0.50    3.22    --  113.25 -95.00 -60.00   86
 35  \w     42.00  75.00   0.50    3.22    --  113.25 -61.00   0.00   66
 36  \w     42.00  67.00   0.50    3.22    --  113.25 -61.00  30.00   50
 37  \w     43.00  70.00   0.50    3.22    --  113.25 -61.00  90.00   54
 38  \w     48.00  75.00   0.50    3.22    --  113.25 -61.00  60.00   54
 39  \w     43.00 106.00   0.50    3.22    --  113.25 -95.00-180.00  126
 40  \w     42.00  72.00   0.50    3.22    --  113.25 -95.00-120.00   60
 41  \w     77.00 105.00   0.50    3.22    --  113.25 -95.00-120.00   56
 42  \w     79.00 106.00   0.50    3.22    --  113.25 -95.00 -30.00   54
 43  \w    113.00 178.00   0.50    3.22    --  113.25  61.00  60.00  130
 44  \w     80.00 106.00   0.50    3.22    --  113.25 -95.00   0.00   52
 45  \w    103.00 172.00   0.50    3.22    --  113.25  30.00 -30.00  138
 46  \w     51.00 105.00   0.50    3.22    --  113.25 -95.00 150.00  108
 47  \w     50.00  75.00   0.50    3.22    --  113.25 -61.00 150.00   50
 48  \w    113.00 154.00   0.50    3.22    --  113.25  30.00 150.00   82
 49  \w    111.00 172.00   0.50    3.22    --  113.25  77.00  30.00  122
 50  \w    113.00 176.00   0.50    3.22    --  113.25  61.00-180.00  126
 51  \w     44.00  74.00   0.50    3.22    --  113.25 -61.00 -90.00   60
 52  \w     47.00  75.00   0.50    3.22    --  113.25 -95.00-150.00   56
 53  \w     79.00 106.00   0.50    3.22    --  113.25 -95.00-150.00   54
 54  \w     61.00  87.00   0.50    3.22    --  113.25-125.00 -90.00   52
 55  \w     45.00  72.00   0.50    3.22    --  113.25-125.00  30.00   54
 56  \w     44.00  74.00   0.50    3.22    --  113.25 -61.00-120.00   60
;
_diffrn_measurement_device 'four-circle diffractometer'
_diffrn_measurement_device_type 'XtaLAB Synergy, Dualflex, HyPix'
_diffrn_measurement_method '\w scans'
_diffrn_measurement_specimen_support 'Mitegen 50um'
_diffrn_orient_matrix_type 'CrysAlisPro convention (1999,Acta A55,543-557)'
_diffrn_orient_matrix_UB_11 -0.0367669000
_diffrn_orient_matrix_UB_12 0.1248326000
_diffrn_orient_matrix_UB_13 0.0446006000
_diffrn_orient_matrix_UB_21 -0.0299978000
_diffrn_orient_matrix_UB_22 0.0224913000
_diffrn_orient_matrix_UB_23 -0.1120004000
_diffrn_orient_matrix_UB_31 -0.1553114000
_diffrn_orient_matrix_UB_32 -0.0761006000
_diffrn_orient_matrix_UB_33 -0.0031238000
_diffrn_radiation_collimation 0.12
_diffrn_radiation_monochromator mirror
_diffrn_radiation_probe x-ray
_diffrn_radiation_type 'Cu K\a'
_diffrn_radiation_wavelength 1.54184
_diffrn_reflns_av_R_equivalents 0.0850
_diffrn_reflns_av_unetI/netI 0.0407
_diffrn_reflns_Laue_measured_fraction_full 0.998
_diffrn_reflns_Laue_measured_fraction_max 0.963
_diffrn_reflns_limit_h_max 10
_diffrn_reflns_limit_h_min -12
_diffrn_reflns_limit_k_max 13
_diffrn_reflns_limit_k_min -14
_diffrn_reflns_limit_l_max 16
_diffrn_reflns_limit_l_min -16
_diffrn_reflns_number 25638
_diffrn_reflns_point_group_measured_fraction_full 0.998
_diffrn_reflns_point_group_measured_fraction_max 0.963
_diffrn_reflns_theta_full 67.684
_diffrn_reflns_theta_max 80.436
_diffrn_reflns_theta_min 3.460
_diffrn_source 'micro-focus sealed X-ray tube'
_diffrn_source_current 1.0
_diffrn_source_power 0.05
_diffrn_source_type 'PhotonJet (Cu) X-ray Source'
_diffrn_source_voltage 50.0
_exptl_absorpt_coefficient_mu 8.206
_exptl_absorpt_correction_T_max 1.00000
_exptl_absorpt_correction_T_min 0.73527
_exptl_absorpt_correction_type multi-scan
_exptl_absorpt_process_details
;
CrysAlisPro 1.171.43.142a (Rigaku Oxford Diffraction, 2024)
Empirical absorption correction using spherical harmonics,
implemented in SCALE3 ABSPACK scaling algorithm.
;
_exptl_crystal_colour 'clear dark green'
_exptl_crystal_colour_lustre clear
_exptl_crystal_colour_modifier dark
_exptl_crystal_colour_primary green
_exptl_crystal_density_diffrn 1.558
_exptl_crystal_description plate
_exptl_crystal_F_000 638
_exptl_crystal_size_max 0.39
_exptl_crystal_size_mid 0.34
_exptl_crystal_size_min 0.26
_refine_diff_density_max 2.733
_refine_diff_density_min -1.408
_refine_diff_density_rms 0.140
_refine_ls_extinction_method none
_refine_ls_goodness_of_fit_ref 1.043
_refine_ls_hydrogen_treatment constr
_refine_ls_matrix_type full
_refine_ls_number_parameters 343
_refine_ls_number_reflns 5646
_refine_ls_number_restraints 5
_refine_ls_restrained_S_all 1.043
_refine_ls_R_factor_all 0.0895
_refine_ls_R_factor_gt 0.0756
_refine_ls_shift/su_max 0.001
_refine_ls_shift/su_mean 0.000
_refine_ls_structure_factor_coef Fsqd
_refine_ls_weighting_details 'w=1/[\s^2^(Fo^2^)+(0.1257P)^2^+4.1502P] where P=(Fo^2^+2Fc^2^)/3'
_refine_ls_weighting_scheme calc
_refine_ls_wR_factor_gt 0.1996
_refine_ls_wR_factor_ref 0.2163
_reflns_Friedel_coverage 0.000
_reflns_number_gt 4673
_reflns_number_total 5646
_reflns_threshold_expression 'I > 2\s(I)'
_cod_data_source_file d6sc02258h2.cif
_cod_data_source_block cryst_8b
_cod_database_code 1577175
_shelx_shelxl_version_number 2018/3
_shelx_space_group_comment
;
The symmetry employed for this shelxl refinement is uniquely defined
by the following loop, which should always be used as a source of
symmetry information in preference to the above space-group names.
They are only intended as comments.
;
_cell_oxdiff_angle_alpha 99.241(4)
_cell_oxdiff_angle_beta 93.779(3)
_cell_oxdiff_angle_gamma 104.961(4)
_cell_oxdiff_length_a 9.8820(4)
_cell_oxdiff_length_b 10.9681(6)
_cell_oxdiff_length_c 13.0253(5)
_cell_oxdiff_measurement_reflns_used 10600
_cell_oxdiff_volume 1337.66(11)
_shelx_estimated_absorpt_t_max 0.224
_shelx_estimated_absorpt_t_min 0.142
_olex2_refinement_description
;
1. Restrained distances
 N1A-C1
 1.437 with sigma of 0.02
 Rh1-N1A
 2.301 with sigma of 0.02
 N1A-N2A
 1.261 with sigma of 0.02
 N2A-N3A
 1.136 with sigma of 0.02
 N1N-N2N
 1.1 with sigma of 0.01
 N2N-N1
 -3 with sigma of 0.01
2. Uiso/Uaniso restraints and constraints
Uanis(N1N) = Uanis(N2N)
3. Others
 Sof(N1N)=Sof(N2N)=0.35*FVAR(2)
 Fixed Sof: N1(0.35) N1A(0.65) N2A(0.65) N3A(0.65)
4.a Ternary CH refined with riding coordinates:
 C1S(H1S)
4.b Secondary CH2 refined with riding coordinates:
 C12(H12A,H12B), C19(H19A,H19B)
4.c Aromatic/amide H refined with riding coordinates:
 C2(H2), C3(H3), C5(H5), C6(H6), C14(H14), C15(H15), C16(H16), C18(H18)
4.d Idealised Me refined as rotating group:
 C7(H7A,H7B,H7C), C10(H10A,H10B,H10C), C11(H11A,H11B,H11C), C21(H21A,H21B,
 H21C), C22(H22A,H22B,H22C)
;
_olex2_diffrn_ambient_temperature_device 'Oxford Cryosystems'
_olex2_submission_special_instructions 'No special instructions were received'
_oxdiff_exptl_absorpt_empirical_details
;
Empirical correction (ABSPACK) includes:
- Absorption correction using spherical harmonics
- Frame scaling
;
_oxdiff_exptl_absorpt_empirical_full_max 2.620
_oxdiff_exptl_absorpt_empirical_full_min 0.494

loop_
_space_group_symop_operation_xyz
'x, y, z'
'-x, -y, -z'

loop_
_atom_site_label
_atom_site_type_symbol
_atom_site_fract_x
_atom_site_fract_y
_atom_site_fract_z
_atom_site_U_iso_or_equiv
_atom_site_adp_type
_atom_site_occupancy
_atom_site_site_symmetry_order
_atom_site_calc_flag
_atom_site_refinement_flags_posn
_atom_site_refinement_flags_adp
_atom_site_refinement_flags_occupancy
_atom_site_disorder_assembly
_atom_site_disorder_group
Rh1 Rh 0.46618(5) 0.59102(4) 0.54368(3) 0.04663(19) Uani 1 1 d D . . . .
O1 O 0.5483(5) 0.5579(4) 0.6807(3) 0.0468(9) Uani 1 1 d . . . . .
O2 O 0.6117(5) 0.3869(4) 0.5987(3) 0.0495(10) Uani 1 1 d . . . . .
O3 O 0.2769(4) 0.4655(4) 0.5529(3) 0.0471(9) Uani 1 1 d . . . . .
O4 O 0.3392(5) 0.2953(4) 0.4704(3) 0.0483(9) Uani 1 1 d . . . . .
N1 N 0.391(4) 0.720(2) 0.644(2) 0.059(7) Uani 0.35 1 d . . P A 2
N1A N 0.3900(16) 0.7544(12) 0.6246(9) 0.044(3) Uani 0.65 1 d D . P A 1
N2A N 0.3707(17) 0.8356(14) 0.5688(11) 0.099(4) Uani 0.65 1 d D . P A 1
N3A N 0.3629(19) 0.9107(16) 0.5220(13) 0.095(5) Uani 0.65 1 d D . P A 1
N1N N 0.456(5) 0.972(5) 0.501(4) 0.096(14) Uani 0.205(19) 1 d D . P B -2
N2N N 0.351(5) 0.905(6) 0.473(4) 0.096(14) Uani 0.205(19) 1 d D . P B -2
C1 C 0.3204(9) 0.7457(9) 0.7175(6) 0.075(2) Uani 1 1 d D . . . .
C2 C 0.2866(9) 0.6399(10) 0.7688(7) 0.072(2) Uani 1 1 d . . . . .
H2 H 0.310967 0.563538 0.742052 0.086 Uiso 1 1 calc R U . . .
C3 C 0.2184(9) 0.6467(9) 0.8573(7) 0.070(2) Uani 1 1 d . . . . .
H3 H 0.196675 0.574457 0.891012 0.084 Uiso 1 1 calc R U . . .
C4 C 0.1809(9) 0.7553(10) 0.8985(7) 0.071(2) Uani 1 1 d . . . . .
C5 C 0.2128(9) 0.8617(10) 0.8470(8) 0.078(2) Uani 1 1 d . . . . .
H5 H 0.186581 0.937023 0.873914 0.094 Uiso 1 1 calc R U . . .
C6 C 0.2830(10) 0.8573(10) 0.7564(8) 0.080(2) Uani 1 1 d . . . . .
H6 H 0.304621 0.929147 0.722264 0.096 Uiso 1 1 calc R U . . .
C7 C 0.1051(11) 0.7609(12) 0.9945(8) 0.090(3) Uani 1 1 d . . . . .
H7A H 0.048131 0.674576 0.998372 0.135 Uiso 1 1 calc R U . . .
H7B H 0.043534 0.817709 0.990941 0.135 Uiso 1 1 calc R U . . .
H7C H 0.173982 0.794259 1.056847 0.135 Uiso 1 1 calc R U . . .
C8 C 0.6028(6) 0.4641(6) 0.6791(5) 0.0469(13) Uani 1 1 d . . . . .
C9 C 0.6606(8) 0.4438(7) 0.7850(6) 0.0566(16) Uani 1 1 d . . . . .
C10 C 0.8219(8) 0.4756(9) 0.7846(7) 0.070(2) Uani 1 1 d . . . . .
H10A H 0.845103 0.412836 0.731128 0.105 Uiso 1 1 calc R U . . .
H10B H 0.865616 0.472294 0.853468 0.105 Uiso 1 1 calc R U . . .
H10C H 0.857405 0.561892 0.768952 0.105 Uiso 1 1 calc R U . . .
C11 C 0.6254(8) 0.5304(8) 0.8757(5) 0.0596(17) Uani 1 1 d . . . . .
H11A H 0.664589 0.620315 0.869573 0.089 Uiso 1 1 calc R U . . .
H11B H 0.666023 0.515360 0.941668 0.089 Uiso 1 1 calc R U . . .
H11C H 0.522824 0.511819 0.874792 0.089 Uiso 1 1 calc R U . . .
C12 C 0.6013(9) 0.2998(7) 0.7929(6) 0.0616(17) Uani 1 1 d . . . . .
H12A H 0.631974 0.246253 0.735220 0.074 Uiso 1 1 calc R U . . .
H12B H 0.642785 0.285420 0.859684 0.074 Uiso 1 1 calc R U . . .
C13 C 0.4447(9) 0.2562(7) 0.7877(6) 0.0624(18) Uani 1 1 d . . . . .
C14 C 0.3753(10) 0.2581(10) 0.8787(6) 0.080(3) Uani 1 1 d . . . . .
H14 H 0.429098 0.283289 0.945470 0.096 Uiso 1 1 calc R U . . .
C15 C 0.2306(11) 0.2240(11) 0.8719(7) 0.090(3) Uani 1 1 d . . . . .
H15 H 0.185790 0.225570 0.934288 0.108 Uiso 1 1 calc R U . . .
C16 C 0.1492(10) 0.1874(10) 0.7761(7) 0.080(3) Uani 1 1 d . . . . .
H16 H 0.049346 0.165578 0.773158 0.096 Uiso 1 1 calc R U . . .
C17 C 0.2131(9) 0.1823(7) 0.6833(6) 0.0647(19) Uani 1 1 d . . . . .
C18 C 0.3603(8) 0.2141(7) 0.6914(6) 0.0602(17) Uani 1 1 d . . . . .
H18 H 0.404854 0.206960 0.629094 0.072 Uiso 1 1 calc R U . . .
C19 C 0.1296(8) 0.1457(7) 0.5774(6) 0.0622(18) Uani 1 1 d . . . . .
H19A H 0.035547 0.089274 0.583229 0.075 Uiso 1 1 calc R U . . .
H19B H 0.177224 0.095175 0.529542 0.075 Uiso 1 1 calc R U . . .
C20 C 0.1093(8) 0.2599(7) 0.5278(6) 0.0601(17) Uani 1 1 d . . . . .
C21 C 0.0249(9) 0.3343(9) 0.5914(8) 0.078(2) Uani 1 1 d . . . . .
H21A H -0.072353 0.281212 0.587325 0.117 Uiso 1 1 calc R U . . .
H21B H 0.025376 0.412393 0.563725 0.117 Uiso 1 1 calc R U . . .
H21C H 0.066895 0.357809 0.664586 0.117 Uiso 1 1 calc R U . . .
C22 C 0.0324(8) 0.2076(8) 0.4169(6) 0.0659(19) Uani 1 1 d . . . . .
H22A H 0.080452 0.150071 0.378338 0.099 Uiso 1 1 calc R U . . .
H22B H 0.032765 0.279161 0.380481 0.099 Uiso 1 1 calc R U . . .
H22C H -0.065133 0.160066 0.421195 0.099 Uiso 1 1 calc R U . . .
C23 C 0.2548(7) 0.3479(7) 0.5156(5) 0.0514(14) Uani 1 1 d . . . . .
Cl1S Cl 0.6039(3) 0.9204(3) 0.9050(2) 0.1033(9) Uani 1 1 d . . . . .
Cl2S Cl 0.8625(2) 0.8768(2) 0.84497(18) 0.0769(5) Uani 1 1 d . . . . .
Cl3S Cl 0.7063(3) 0.9962(2) 0.7160(2) 0.0941(7) Uani 1 1 d . . . . .
C1S C 0.6941(10) 0.8818(9) 0.7966(8) 0.077(2) Uani 1 1 d . . . . .
H1S H 0.641392 0.795419 0.755638 0.093 Uiso 1 1 calc R U . . .

loop_
_atom_site_aniso_label
_atom_site_aniso_U_11
_atom_site_aniso_U_22
_atom_site_aniso_U_33
_atom_site_aniso_U_23
_atom_site_aniso_U_13
_atom_site_aniso_U_12
Rh1 0.0466(3) 0.0475(3) 0.0418(3) 0.00203(18) 0.00835(18) 0.00884(19)
O1 0.049(2) 0.049(2) 0.037(2) 0.0007(17) 0.0037(17) 0.0106(18)
O2 0.053(2) 0.050(2) 0.043(2) 0.0008(18) 0.0063(18) 0.0153(19)
O3 0.041(2) 0.050(2) 0.049(2) 0.0057(18) 0.0121(17) 0.0108(18)
O4 0.047(2) 0.048(2) 0.046(2) 0.0020(18) 0.0077(18) 0.0077(18)
N1 0.085(14) 0.039(12) 0.052(15) 0.017(9) -0.001(12) 0.013(11)
N1A 0.062(5) 0.048(8) 0.028(5) 0.019(4) 0.010(4) 0.019(6)
N2A 0.116(12) 0.106(11) 0.075(8) -0.001(8) 0.004(8) 0.046(9)
N3A 0.114(12) 0.114(11) 0.066(9) 0.040(9) 0.020(8) 0.030(10)
N1N 0.10(3) 0.14(4) 0.07(2) 0.05(2) 0.03(3) 0.05(3)
N2N 0.10(3) 0.14(4) 0.07(2) 0.05(2) 0.03(3) 0.05(3)
C1 0.065(5) 0.085(6) 0.053(4) 0.005(4) -0.006(4) -0.011(4)
C2 0.057(4) 0.091(6) 0.058(4) -0.001(4) 0.006(3) 0.015(4)
C3 0.061(4) 0.083(5) 0.064(5) 0.009(4) 0.007(4) 0.016(4)
C4 0.056(4) 0.094(6) 0.061(4) 0.002(4) 0.000(3) 0.024(4)
C5 0.063(5) 0.088(6) 0.077(6) -0.001(5) -0.008(4) 0.021(4)
C6 0.073(5) 0.084(6) 0.069(5) -0.001(4) -0.009(4) 0.010(4)
C7 0.082(6) 0.118(8) 0.078(6) 0.011(6) 0.003(5) 0.045(6)
C8 0.042(3) 0.054(3) 0.040(3) 0.008(2) 0.007(2) 0.005(3)
C9 0.052(4) 0.064(4) 0.052(4) 0.007(3) 0.006(3) 0.015(3)
C10 0.052(4) 0.093(6) 0.065(5) 0.013(4) 0.005(3) 0.021(4)
C11 0.065(4) 0.067(4) 0.041(3) 0.003(3) 0.004(3) 0.012(3)
C12 0.073(5) 0.057(4) 0.053(4) 0.006(3) -0.002(3) 0.020(3)
C13 0.074(5) 0.050(4) 0.055(4) 0.010(3) 0.000(3) 0.003(3)
C14 0.084(6) 0.089(6) 0.047(4) 0.012(4) 0.009(4) -0.009(5)
C15 0.084(6) 0.110(7) 0.049(4) 0.010(4) 0.016(4) -0.019(5)
C16 0.067(5) 0.092(6) 0.063(5) 0.016(4) 0.014(4) -0.012(4)
C17 0.070(5) 0.058(4) 0.051(4) 0.005(3) 0.005(3) -0.005(3)
C18 0.069(4) 0.052(4) 0.051(4) 0.007(3) 0.004(3) 0.006(3)
C19 0.063(4) 0.052(4) 0.057(4) 0.000(3) 0.004(3) -0.003(3)
C20 0.053(4) 0.057(4) 0.061(4) 0.001(3) 0.011(3) 0.004(3)
C21 0.055(4) 0.074(5) 0.091(6) 0.004(4) 0.019(4) -0.002(4)
C22 0.048(4) 0.073(5) 0.066(4) 0.006(4) -0.002(3) 0.003(3)
C23 0.045(3) 0.054(3) 0.048(3) 0.005(3) 0.005(3) 0.003(3)
Cl1S 0.0714(14) 0.137(2) 0.0881(17) -0.0014(16) -0.0016(12) 0.0207(14)
Cl2S 0.0667(11) 0.0859(13) 0.0742(12) 0.0156(10) -0.0009(9) 0.0156(10)
Cl3S 0.123(2) 0.0736(13) 0.0880(16) 0.0097(11) -0.0065(14) 0.0385(13)
C1S 0.079(5) 0.070(5) 0.077(5) 0.003(4) -0.005(4) 0.019(4)

loop_
_atom_type_symbol
_atom_type_description
_atom_type_scat_dispersion_real
_atom_type_scat_dispersion_imag
_atom_type_scat_source
C C 0.0181 0.0091 'International Tables Vol C Tables 4.2.6.8 and 6.1.1.4'
H H 0.0000 0.0000 'International Tables Vol C Tables 4.2.6.8 and 6.1.1.4'
Cl Cl 0.3639 0.7018 'International Tables Vol C Tables 4.2.6.8 and 6.1.1.4'
N N 0.0311 0.0180 'International Tables Vol C Tables 4.2.6.8 and 6.1.1.4'
O O 0.0492 0.0322 'International Tables Vol C Tables 4.2.6.8 and 6.1.1.4'
Rh Rh 0.0927 3.6045 'International Tables Vol C Tables 4.2.6.8 and 6.1.1.4'

loop_
_geom_angle_atom_site_label_1
_geom_angle_atom_site_label_2
_geom_angle_atom_site_label_3
_geom_angle
_geom_angle_site_symmetry_1
_geom_angle_site_symmetry_3
_geom_angle_publ_flag
O1 Rh1 Rh1 87.59(12) . 2_666 ?
O1 Rh1 O3 91.03(18) . . ?
O1 Rh1 O4 88.41(18) . 2_666 ?
O1 Rh1 N1 82.7(8) . . ?
O1 Rh1 N1A 93.1(3) . . ?
O2 Rh1 Rh1 88.29(13) 2_666 2_666 ?
O2 Rh1 O1 175.87(16) 2_666 . ?
O2 Rh1 O3 88.77(18) 2_666 . ?
O2 Rh1 O4 91.48(18) 2_666 2_666 ?
O2 Rh1 N1 101.4(8) 2_666 . ?
O2 Rh1 N1A 91.0(3) 2_666 . ?
O3 Rh1 Rh1 86.77(12) . 2_666 ?
O3 Rh1 O4 175.57(16) . 2_666 ?
O3 Rh1 N1 83.8(9) . . ?
O3 Rh1 N1A 90.0(4) . . ?
O4 Rh1 Rh1 88.82(12) 2_666 2_666 ?
O4 Rh1 N1 100.4(9) 2_666 . ?
O4 Rh1 N1A 94.4(4) 2_666 . ?
N1A Rh1 Rh1 176.7(4) . 2_666 ?
C8 O1 Rh1 119.3(4) . . ?
C8 O2 Rh1 119.0(4) . 2_666 ?
C23 O3 Rh1 120.0(4) . . ?
C23 O4 Rh1 117.8(4) . 2_666 ?
C1 N1 Rh1 152.0(17) . . ?
N2A N1A Rh1 116.2(9) . . ?
N2A N1A C1 118.7(11) . . ?
C1 N1A Rh1 121.6(7) . . ?
N3A N2A N1A 175(2) . . ?
N1 C1 C2 108.2(14) . . ?
N1 C1 C6 131.9(13) . . ?
C2 C1 N1A 127.4(10) . . ?
C6 C1 N1A 112.9(9) . . ?
C6 C1 C2 119.7(9) . . ?
C1 C2 H2 119.9 . . ?
C3 C2 C1 120.3(9) . . ?
C3 C2 H2 119.9 . . ?
C2 C3 H3 119.1 . . ?
C2 C3 C4 121.8(9) . . ?
C4 C3 H3 119.1 . . ?
C3 C4 C5 118.5(9) . . ?
C3 C4 C7 121.3(9) . . ?
C5 C4 C7 120.2(9) . . ?
C4 C5 H5 119.6 . . ?
C6 C5 C4 120.8(9) . . ?
C6 C5 H5 119.6 . . ?
C1 C6 C5 119.0(10) . . ?
C1 C6 H6 120.5 . . ?
C5 C6 H6 120.5 . . ?
C4 C7 H7A 109.5 . . ?
C4 C7 H7B 109.5 . . ?
C4 C7 H7C 109.5 . . ?
H7A C7 H7B 109.5 . . ?
H7A C7 H7C 109.5 . . ?
H7B C7 H7C 109.5 . . ?
O1 C8 C9 116.5(6) . . ?
O2 C8 O1 125.9(6) . . ?
O2 C8 C9 117.7(6) . . ?
C8 C9 C10 105.9(6) . . ?
C8 C9 C12 108.6(6) . . ?
C10 C9 C12 109.5(7) . . ?
C11 C9 C8 112.3(6) . . ?
C11 C9 C10 109.5(6) . . ?
C11 C9 C12 110.9(6) . . ?
C9 C10 H10A 109.5 . . ?
C9 C10 H10B 109.5 . . ?
C9 C10 H10C 109.5 . . ?
H10A C10 H10B 109.5 . . ?
H10A C10 H10C 109.5 . . ?
H10B C10 H10C 109.5 . . ?
C9 C11 H11A 109.5 . . ?
C9 C11 H11B 109.5 . . ?
C9 C11 H11C 109.5 . . ?
H11A C11 H11B 109.5 . . ?
H11A C11 H11C 109.5 . . ?
H11B C11 H11C 109.5 . . ?
C9 C12 H12A 108.7 . . ?
C9 C12 H12B 108.7 . . ?
H12A C12 H12B 107.6 . . ?
C13 C12 C9 114.1(6) . . ?
C13 C12 H12A 108.7 . . ?
C13 C12 H12B 108.7 . . ?
C14 C13 C12 121.8(7) . . ?
C18 C13 C12 121.0(7) . . ?
C18 C13 C14 117.2(8) . . ?
C13 C14 H14 119.6 . . ?
C15 C14 C13 120.8(8) . . ?
C15 C14 H14 119.6 . . ?
C14 C15 H15 119.4 . . ?
C14 C15 C16 121.1(8) . . ?
C16 C15 H15 119.4 . . ?
C15 C16 H16 119.8 . . ?
C15 C16 C17 120.3(9) . . ?
C17 C16 H16 119.8 . . ?
C16 C17 C19 122.4(8) . . ?
C18 C17 C16 117.9(7) . . ?
C18 C17 C19 119.8(7) . . ?
C13 C18 H18 118.7 . . ?
C17 C18 C13 122.6(7) . . ?
C17 C18 H18 118.7 . . ?
C17 C19 H19A 108.5 . . ?
C17 C19 H19B 108.5 . . ?
C17 C19 C20 115.0(6) . . ?
H19A C19 H19B 107.5 . . ?
C20 C19 H19A 108.5 . . ?
C20 C19 H19B 108.5 . . ?
C21 C20 C19 111.6(7) . . ?
C21 C20 C22 109.4(7) . . ?
C21 C20 C23 111.0(6) . . ?
C22 C20 C19 108.7(6) . . ?
C22 C20 C23 106.6(6) . . ?
C23 C20 C19 109.5(6) . . ?
C20 C21 H21A 109.5 . . ?
C20 C21 H21B 109.5 . . ?
C20 C21 H21C 109.5 . . ?
H21A C21 H21B 109.5 . . ?
H21A C21 H21C 109.5 . . ?
H21B C21 H21C 109.5 . . ?
C20 C22 H22A 109.5 . . ?
C20 C22 H22B 109.5 . . ?
C20 C22 H22C 109.5 . . ?
H22A C22 H22B 109.5 . . ?
H22A C22 H22C 109.5 . . ?
H22B C22 H22C 109.5 . . ?
O3 C23 C20 116.3(6) . . ?
O4 C23 O3 126.6(6) . . ?
O4 C23 C20 117.1(6) . . ?
Cl1S C1S H1S 109.3 . . ?
Cl2S C1S Cl1S 108.0(5) . . ?
Cl2S C1S H1S 109.3 . . ?
Cl3S C1S Cl1S 110.2(5) . . ?
Cl3S C1S Cl2S 110.8(6) . . ?
Cl3S C1S H1S 109.3 . . ?

loop_
_geom_bond_atom_site_label_1
_geom_bond_atom_site_label_2
_geom_bond_distance
_geom_bond_site_symmetry_2
_geom_bond_publ_flag
Rh1 Rh1 2.4058(9) 2_666 ?
Rh1 O1 2.037(4) . ?
Rh1 O2 2.035(4) 2_666 ?
Rh1 O3 2.040(4) . ?
Rh1 O4 2.042(4) 2_666 ?
Rh1 N1 2.08(3) . ?
Rh1 N1A 2.255(11) . ?
O1 C8 1.276(8) . ?
O2 C8 1.261(8) . ?
O3 C23 1.260(8) . ?
O4 C23 1.257(8) . ?
N1 C1 1.26(3) . ?
N1A N2A 1.278(14) . ?
N1A C1 1.436(12) . ?
N2A N3A 1.115(14) . ?
N1N N2N 1.102(10) . ?
C1 C2 1.408(13) . ?
C1 C6 1.396(15) . ?
C2 H2 0.9500 . ?
C2 C3 1.375(12) . ?
C3 H3 0.9500 . ?
C3 C4 1.376(13) . ?
C4 C5 1.414(14) . ?
C4 C7 1.500(13) . ?
C5 H5 0.9500 . ?
C5 C6 1.409(14) . ?
C6 H6 0.9500 . ?
C7 H7A 0.9800 . ?
C7 H7B 0.9800 . ?
C7 H7C 0.9800 . ?
C8 C9 1.529(9) . ?
C9 C10 1.541(10) . ?
C9 C11 1.512(10) . ?
C9 C12 1.559(11) . ?
C10 H10A 0.9800 . ?
C10 H10B 0.9800 . ?
C10 H10C 0.9800 . ?
C11 H11A 0.9800 . ?
C11 H11B 0.9800 . ?
C11 H11C 0.9800 . ?
C12 H12A 0.9900 . ?
C12 H12B 0.9900 . ?
C12 C13 1.491(11) . ?
C13 C14 1.407(12) . ?
C13 C18 1.400(10) . ?
C14 H14 0.9500 . ?
C14 C15 1.375(14) . ?
C15 H15 0.9500 . ?
C15 C16 1.380(13) . ?
C16 H16 0.9500 . ?
C16 C17 1.401(12) . ?
C17 C18 1.398(12) . ?
C17 C19 1.498(10) . ?
C18 H18 0.9500 . ?
C19 H19A 0.9900 . ?
C19 H19B 0.9900 . ?
C19 C20 1.549(12) . ?
C20 C21 1.508(12) . ?
C20 C22 1.535(11) . ?
C20 C23 1.545(9) . ?
C21 H21A 0.9800 . ?
C21 H21B 0.9800 . ?
C21 H21C 0.9800 . ?
C22 H22A 0.9800 . ?
C22 H22B 0.9800 . ?
C22 H22C 0.9800 . ?
Cl1S C1S 1.770(11) . ?
Cl2S C1S 1.758(10) . ?
Cl3S C1S 1.748(10) . ?
C1S H1S 1.0000 . ?

loop_
_geom_torsion_atom_site_label_1
_geom_torsion_atom_site_label_2
_geom_torsion_atom_site_label_3
_geom_torsion_atom_site_label_4
_geom_torsion
_geom_torsion_site_symmetry_1
_geom_torsion_site_symmetry_2
_geom_torsion_site_symmetry_3
_geom_torsion_site_symmetry_4
_geom_torsion_publ_flag
Rh1 O1 C8 O2 0.1(8) . . . . ?
Rh1 O1 C8 C9 -179.2(4) . . . . ?
Rh1 O2 C8 O1 -0.1(8) 2_666 . . . ?
Rh1 O2 C8 C9 179.2(4) 2_666 . . . ?
Rh1 O3 C23 O4 -0.4(9) . . . . ?
Rh1 O3 C23 C20 179.1(4) . . . . ?
Rh1 O4 C23 O3 0.8(9) 2_666 . . . ?
Rh1 O4 C23 C20 -178.6(5) 2_666 . . . ?
Rh1 N1 C1 C2 14(6) . . . . ?
Rh1 N1 C1 C6 -171(4) . . . . ?
Rh1 N1A C1 C2 -1.8(17) . . . . ?
Rh1 N1A C1 C6 179.2(8) . . . . ?
O1 C8 C9 C10 -112.1(7) . . . . ?
O1 C8 C9 C11 7.4(8) . . . . ?
O1 C8 C9 C12 130.5(6) . . . . ?
O2 C8 C9 C10 68.5(8) . . . . ?
O2 C8 C9 C11 -172.0(6) . . . . ?
O2 C8 C9 C12 -48.9(8) . . . . ?
N1 C1 C2 C3 175.3(18) . . . . ?
N1 C1 C6 C5 -174(2) . . . . ?
N1A C1 C2 C3 -179.6(11) . . . . ?
N1A C1 C6 C5 179.5(10) . . . . ?
N2A N1A C1 C2 156.3(13) . . . . ?
N2A N1A C1 C6 -22.6(18) . . . . ?
C1 C2 C3 C4 0.2(13) . . . . ?
C2 C1 C6 C5 0.5(12) . . . . ?
C2 C3 C4 C5 0.6(12) . . . . ?
C2 C3 C4 C7 179.3(8) . . . . ?
C3 C4 C5 C6 -0.8(12) . . . . ?
C4 C5 C6 C1 0.3(13) . . . . ?
C6 C1 C2 C3 -0.7(12) . . . . ?
C7 C4 C5 C6 -179.5(8) . . . . ?
C8 C9 C12 C13 -61.5(8) . . . . ?
C9 C12 C13 C14 -93.1(9) . . . . ?
C9 C12 C13 C18 85.5(9) . . . . ?
C10 C9 C12 C13 -176.7(6) . . . . ?
C11 C9 C12 C13 62.4(8) . . . . ?
C12 C13 C14 C15 176.5(9) . . . . ?
C12 C13 C18 C17 -174.8(7) . . . . ?
C13 C14 C15 C16 -0.3(17) . . . . ?
C14 C13 C18 C17 3.8(12) . . . . ?
C14 C15 C16 C17 1.1(17) . . . . ?
C15 C16 C17 C18 0.6(14) . . . . ?
C15 C16 C17 C19 -178.8(9) . . . . ?
C16 C17 C18 C13 -3.1(12) . . . . ?
C16 C17 C19 C20 94.6(10) . . . . ?
C17 C19 C20 C21 -63.7(9) . . . . ?
C17 C19 C20 C22 175.6(7) . . . . ?
C17 C19 C20 C23 59.6(9) . . . . ?
C18 C13 C14 C15 -2.1(14) . . . . ?
C18 C17 C19 C20 -84.7(10) . . . . ?
C19 C17 C18 C13 176.3(7) . . . . ?
C19 C20 C23 O3 -128.1(7) . . . . ?
C19 C20 C23 O4 51.4(8) . . . . ?
C21 C20 C23 O3 -4.4(10) . . . . ?
C21 C20 C23 O4 175.0(7) . . . . ?
C22 C20 C23 O3 114.6(7) . . . . ?
C22 C20 C23 O4 -66.0(8) . . . . ?
